data_7112505
loop_
_publ_author_name
'Wang, Jen-Tsung'
'Lin, Ting-Chien'
'Chen, Ying-Hsuan'
'Lin, Chun-Hung'
'Fang, Jim-Min'

_publ_section_title
;
 Polyhydroxylated pyrrolidine and 2-oxapyrrolizidine as glycosidase
 inhibitors
;
_journal_issue 5
_journal_name_full MedChemComm
_journal_page_first 783
_journal_paper_doi 10.1039/c3md00033h
_journal_volume 4
_journal_year 2013
_chemical_formula_sum 'C22 H34 N O6 Si'
_chemical_formula_weight 436.59
_chemical_name_systematic
;
?
;
_space_group_IT_number 5
_symmetry_cell_setting monoclinic
_symmetry_space_group_name_Hall 'C 2y'
_symmetry_space_group_name_H-M 'C 1 2 1'
_atom_sites_solution_hydrogens geom
_atom_sites_solution_primary direct
_atom_sites_solution_secondary difmap
_audit_creation_method SHELXL-97
_cell_angle_alpha 90.00
_cell_angle_beta 123.79(3)
_cell_angle_gamma 90.00
_cell_formula_units_Z 4
_cell_length_a 23.812(7)
_cell_length_b 6.6660(7)
_cell_length_c 18.297(4)
_cell_measurement_reflns_used 3268
_cell_measurement_temperature 295(2)
_cell_measurement_theta_max 77.3188
_cell_measurement_theta_min 3.7190
_cell_volume 2413.7(12)
_computing_cell_refinement
;
CrysAlisPro, Oxford Diffraction Ltd.,
Version 1.171.33.34d (release 27-02-2009 CrysAlis171 .NET)
(compiled Feb 27 2009,15:38:38)
Empirical absorption correction using spherical harmonics,
implemented in SCALE3 ABSPACK scaling algorithm.
;
_computing_data_collection
;
CrysAlisPro, Oxford Diffraction Ltd.,
Version 1.171.33.34d (release 27-02-2009 CrysAlis171 .NET)
(compiled Feb 27 2009,15:38:38)
Empirical absorption correction using spherical harmonics,
implemented in SCALE3 ABSPACK scaling algorithm.
;
_computing_data_reduction
;
CrysAlisPro, Oxford Diffraction Ltd.,
Version 1.171.33.34d (release 27-02-2009 CrysAlis171 .NET)
(compiled Feb 27 2009,15:38:38)
Empirical absorption correction using spherical harmonics,
implemented in SCALE3 ABSPACK scaling algorithm.
;
_computing_molecular_graphics SHELXTL
_computing_publication_material SHELXTL
_computing_structure_refinement 'SHELXL-97 (Sheldrick, 1997)'
_computing_structure_solution 'SHELXS-97 (Sheldrick, 1990)'
_diffrn_ambient_temperature 295(2)
_diffrn_measured_fraction_theta_full 0.982
_diffrn_measured_fraction_theta_max 0.982
_diffrn_measurement_device_type 'Oxford Diffraction Gemini A'
_diffrn_measurement_method CCD
_diffrn_radiation_monochromator graphite
_diffrn_radiation_source 'fine-focus sealed tube'
_diffrn_radiation_type CuK\a
_diffrn_radiation_wavelength 1.54178
_diffrn_reflns_av_R_equivalents 0.0298
_diffrn_reflns_av_sigmaI/netI 0.0209
_diffrn_reflns_limit_h_max 28
_diffrn_reflns_limit_h_min -27
_diffrn_reflns_limit_k_max 8
_diffrn_reflns_limit_k_min -6
_diffrn_reflns_limit_l_max 20
_diffrn_reflns_limit_l_min -21
_diffrn_reflns_number 6282
_diffrn_reflns_theta_full 68.00
_diffrn_reflns_theta_max 68.00
_diffrn_reflns_theta_min 3.74
_exptl_absorpt_coefficient_mu 1.155
_exptl_absorpt_correction_T_max 1.00000
_exptl_absorpt_correction_T_min 0.59567
_exptl_absorpt_correction_type multi-scan
_exptl_absorpt_process_details
;
CrysAlisPro, Oxford Diffraction Ltd.,
Version 1.171.33.34d (release 27-02-2009 CrysAlis171 .NET)
(compiled Feb 27 2009,15:38:38)
Empirical absorption correction using spherical harmonics,
implemented in SCALE3 ABSPACK scaling algorithm.
;
_exptl_crystal_density_diffrn 1.201
_exptl_crystal_density_method 'not measured'
_exptl_crystal_F_000 940
_exptl_crystal_size_max 0.25
_exptl_crystal_size_mid 0.20
_exptl_crystal_size_min 0.15
_refine_diff_density_max 0.430
_refine_diff_density_min -0.277
_refine_diff_density_rms 0.057
_refine_ls_abs_structure_details 'Flack H D (1983), Acta Cryst. A39, 876-881'
_refine_ls_abs_structure_Flack 0.06(5)
_refine_ls_extinction_method none
_refine_ls_goodness_of_fit_ref 1.034
_refine_ls_hydrogen_treatment mixed
_refine_ls_matrix_type full
_refine_ls_number_parameters 280
_refine_ls_number_reflns 3105
_refine_ls_number_restraints 1
_refine_ls_restrained_S_all 1.033
_refine_ls_R_factor_all 0.0612
_refine_ls_R_factor_gt 0.0575
_refine_ls_shift/su_max 0.001
_refine_ls_shift/su_mean 0.000
_refine_ls_structure_factor_coef Fsqd
_refine_ls_weighting_details 'calc w=1/[\s^2^(Fo^2^)+(0.1317P)^2^+0.3827P] where P=(Fo^2^+2Fc^2^)/3'
_refine_ls_weighting_scheme calc
_refine_ls_wR_factor_gt 0.1555
_refine_ls_wR_factor_ref 0.1659
_reflns_number_gt 2861
_reflns_number_total 3105
_reflns_threshold_expression >2sigma(I)
_cod_data_source_file c3md00033h.txt
_cod_data_source_block ic13737
_cod_depositor_comments
;
The following automatic conversions were performed:

'_symmetry_cell_setting' value 'Monoclinic' changed to 'monoclinic'
according to
/usr/data/users/saulius/automatic-downloads/retrospective/RSC/lib/dictionaries/cif_core.dic
dictionary named 'cif_core.dic' version 2.4.2 from 2011-04-26.

Automatic conversion script
Id: cif_fix_values 2281 2013-09-26 08:29:07Z andrius 
;
_cod_original_cell_volume 2413.8(9)
_cod_original_sg_symbol_H-M C2
_cod_database_code 7112505

loop_
_symmetry_equiv_pos_as_xyz
'x, y, z'
'-x, y, -z'
'x+1/2, y+1/2, z'
'-x+1/2, y+1/2, -z'

loop_
_atom_site_label
_atom_site_type_symbol
_atom_site_fract_x
_atom_site_fract_y
_atom_site_fract_z
_atom_site_U_iso_or_equiv
_atom_site_adp_type
_atom_site_occupancy
_atom_site_symmetry_multiplicity
_atom_site_calc_flag
_atom_site_refinement_flags
_atom_site_disorder_assembly
_atom_site_disorder_group
Si1 Si 0.65901(4) 0.49364(16) 0.59480(6) 0.0588(3) Uani 1 1 d . . .
O1 O 0.77819(16) 0.3599(5) 0.9171(2) 0.0736(8) Uani 1 1 d . . .
O2 O 0.78312(12) 0.6837(4) 0.88367(17) 0.0619(6) Uani 1 1 d . . .
O3 O 0.9331(3) -0.0047(8) 0.9254(3) 0.0670(12) Uani 0.50 1 d P A 1
H3A H 0.9723 -0.0086 0.9682 0.100 Uiso 0.50 1 calc PR A 1
C6 C 0.9038(2) 0.1779(6) 0.9247(3) 0.0700(10) Uani 0.50 1 d P A 1
H6A H 0.9380 0.2820 0.9469 0.084 Uiso 0.50 1 calc PR A 1
H6B H 0.8892 0.1681 0.9646 0.084 Uiso 0.50 1 calc PR A 1
O3' O 0.8859(7) 0.1111(19) 0.9783(7) 0.157(5) Uani 0.50 1 d P A 2
H3' H 0.8622 0.0109 0.9567 0.235 Uiso 0.50 1 calc PR A 2
C6' C 0.9038(2) 0.1779(6) 0.9247(3) 0.0700(10) Uani 0.50 1 d P A 2
H6'A H 0.9286 0.0731 0.9175 0.084 Uiso 0.50 1 calc PR A 2
H6'B H 0.9339 0.2918 0.9521 0.084 Uiso 0.50 1 calc PR A 2
O4 O 0.95230(10) 0.4951(4) 0.84395(15) 0.0589(6) Uani 1 1 d . . .
O5 O 0.95963(16) 0.7926(5) 0.7947(2) 0.0886(10) Uani 1 1 d . . .
O6 O 0.73947(11) 0.5541(4) 0.64314(15) 0.0604(6) Uani 1 1 d . . .
N1 N 0.82006(13) 0.4445(4) 0.83544(17) 0.0503(6) Uani 1 1 d . A .
C1 C 0.77588(16) 0.6942(5) 0.7128(2) 0.0546(7) Uani 1 1 d . . .
H1A H 0.7464 0.7478 0.7290 0.065 Uiso 1 1 calc R . .
H1B H 0.7906 0.8049 0.6929 0.065 Uiso 1 1 calc R . .
C2 C 0.83695(14) 0.5977(5) 0.7926(2) 0.0488(7) Uani 1 1 d . . .
H2A H 0.8643 0.7025 0.8356 0.059 Uiso 1 1 calc R . .
C3 C 0.88163(15) 0.4795(6) 0.7713(2) 0.0548(7) Uani 1 1 d . . .
H3B H 0.8748 0.5241 0.7158 0.066 Uiso 1 1 calc R . .
C4 C 0.86049(19) 0.2632(6) 0.7661(3) 0.0626(9) Uani 1 1 d . A .
H4A H 0.8215 0.2325 0.7078 0.075 Uiso 1 1 calc R . .
H4B H 0.8971 0.1734 0.7793 0.075 Uiso 1 1 calc R . .
C5 C 0.84325(17) 0.2410(5) 0.8336(2) 0.0580(8) Uani 1 1 d . . .
C7 C 0.79261(15) 0.4853(6) 0.8819(2) 0.0547(7) Uani 1 1 d . . .
C8 C 0.75325(18) 0.7522(8) 0.9295(3) 0.0691(10) Uani 1 1 d . . .
H8A H 0.7741 0.8776 0.9592 0.083 Uiso 1 1 calc R A .
H8B H 0.7614 0.6541 0.9736 0.083 Uiso 1 1 calc R . .
C9 C 0.67766(17) 0.7825(6) 0.8655(2) 0.0564(8) Uani 1 1 d . A .
C10 C 0.6540(2) 0.9640(7) 0.8236(3) 0.0697(10) Uani 1 1 d . . .
H10A H 0.6843 1.0669 0.8352 0.084 Uiso 1 1 calc R A .
C11 C 0.5857(2) 0.9948(9) 0.7644(3) 0.0828(12) Uani 1 1 d . A .
H11A H 0.5703 1.1185 0.7366 0.099 Uiso 1 1 calc R . .
C12 C 0.5401(2) 0.8447(9) 0.7462(3) 0.0816(13) Uani 1 1 d . . .
H12A H 0.4941 0.8657 0.7056 0.098 Uiso 1 1 calc R A .
C13 C 0.5633(2) 0.6619(9) 0.7887(3) 0.0841(13) Uani 1 1 d . A .
H13A H 0.5328 0.5601 0.7776 0.101 Uiso 1 1 calc R . .
C14 C 0.6319(2) 0.6306(7) 0.8478(3) 0.0742(10) Uani 1 1 d . . .
H14A H 0.6474 0.5072 0.8758 0.089 Uiso 1 1 calc R A .
C15 C 0.98505(17) 0.6603(6) 0.8477(2) 0.0600(8) Uani 1 1 d . . .
C16 C 1.05642(19) 0.6609(8) 0.9263(3) 0.0776(11) Uani 1 1 d . . .
H16A H 1.0785 0.7817 0.9266 0.116 Uiso 1 1 calc R . .
H16B H 1.0799 0.5468 0.9238 0.116 Uiso 1 1 calc R . .
H16C H 1.0567 0.6545 0.9789 0.116 Uiso 1 1 calc R . .
C17 C 0.6072(3) 0.7122(11) 0.5873(5) 0.123(3) Uani 1 1 d . . .
H17A H 0.6229 0.7580 0.6454 0.184 Uiso 1 1 calc R . .
H17B H 0.5607 0.6726 0.5574 0.184 Uiso 1 1 calc R . .
H17C H 0.6114 0.8186 0.5552 0.184 Uiso 1 1 calc R . .
C18 C 0.6504(3) 0.3032(13) 0.6610(4) 0.129(3) Uani 1 1 d . . .
H18A H 0.6642 0.3596 0.7169 0.193 Uiso 1 1 calc R . .
H18B H 0.6783 0.1898 0.6699 0.193 Uiso 1 1 calc R . .
H18C H 0.6040 0.2612 0.6307 0.193 Uiso 1 1 calc R . .
C19 C 0.6329(2) 0.3927(10) 0.4854(3) 0.0838(14) Uani 1 1 d . . .
C20 C 0.6824(3) 0.2285(17) 0.4969(6) 0.179(5) Uani 1 1 d . . .
H20A H 0.6686 0.1765 0.4403 0.268 Uiso 1 1 calc R . .
H20B H 0.6825 0.1221 0.5324 0.268 Uiso 1 1 calc R . .
H20C H 0.7270 0.2840 0.5253 0.268 Uiso 1 1 calc R . .
C21 C 0.6351(4) 0.5613(17) 0.4304(4) 0.149(4) Uani 1 1 d . . .
H21A H 0.6216 0.5099 0.3739 0.223 Uiso 1 1 calc R . .
H21B H 0.6803 0.6133 0.4599 0.223 Uiso 1 1 calc R . .
H21C H 0.6049 0.6666 0.4230 0.223 Uiso 1 1 calc R . .
C22 C 0.5608(3) 0.3115(13) 0.4351(4) 0.115(2) Uani 1 1 d . . .
H22A H 0.5490 0.2607 0.3792 0.172 Uiso 1 1 calc R . .
H22B H 0.5303 0.4174 0.4263 0.172 Uiso 1 1 calc R . .
H22C H 0.5579 0.2054 0.4683 0.172 Uiso 1 1 calc R . .

loop_
_atom_site_aniso_label
_atom_site_aniso_U_11
_atom_site_aniso_U_22
_atom_site_aniso_U_33
_atom_site_aniso_U_23
_atom_site_aniso_U_13
_atom_site_aniso_U_12
Si1 0.0486(4) 0.0670(6) 0.0541(5) -0.0045(5) 0.0243(3) -0.0063(4)
O1 0.0838(18) 0.0760(19) 0.0709(16) 0.0096(14) 0.0493(15) -0.0049(15)
O2 0.0581(12) 0.0688(17) 0.0642(14) -0.0053(12) 0.0374(11) 0.0011(12)
O3 0.072(3) 0.035(2) 0.067(3) 0.002(2) 0.022(2) 0.010(2)
C6 0.073(2) 0.051(2) 0.067(2) 0.0023(17) 0.0277(18) 0.0024(17)
O3' 0.235(13) 0.114(8) 0.115(7) 0.037(6) 0.094(8) 0.021(9)
C6' 0.073(2) 0.051(2) 0.067(2) 0.0023(17) 0.0277(18) 0.0024(17)
O4 0.0467(10) 0.0641(14) 0.0612(12) 0.0025(13) 0.0271(9) -0.0016(12)
O5 0.0720(17) 0.073(2) 0.098(2) 0.0192(18) 0.0331(16) -0.0072(15)
O6 0.0476(10) 0.0745(18) 0.0509(12) -0.0076(11) 0.0223(9) -0.0059(10)
N1 0.0507(12) 0.0499(15) 0.0481(13) -0.0012(11) 0.0261(10) -0.0016(11)
C1 0.0540(16) 0.0502(18) 0.0523(17) 0.0005(14) 0.0251(14) -0.0038(14)
C2 0.0450(13) 0.0489(17) 0.0462(15) -0.0047(13) 0.0214(12) -0.0052(13)
C3 0.0505(14) 0.065(2) 0.0498(15) -0.0051(16) 0.0281(12) -0.0011(16)
C4 0.0607(18) 0.057(2) 0.066(2) -0.0163(17) 0.0327(17) -0.0030(16)
C5 0.0579(17) 0.0441(18) 0.0587(19) -0.0078(15) 0.0242(15) -0.0060(15)
C7 0.0471(14) 0.063(2) 0.0487(15) -0.0040(16) 0.0235(12) -0.0058(16)
C8 0.0583(19) 0.092(3) 0.0545(19) -0.0099(19) 0.0300(16) 0.007(2)
C9 0.0562(17) 0.069(2) 0.0516(17) -0.0057(16) 0.0345(15) -0.0027(16)
C10 0.071(2) 0.067(3) 0.083(2) 0.001(2) 0.0494(19) -0.0056(19)
C11 0.078(2) 0.082(3) 0.092(3) 0.024(3) 0.050(2) 0.014(2)
C12 0.0540(19) 0.107(4) 0.078(3) -0.002(3) 0.0332(19) 0.004(2)
C13 0.066(2) 0.092(3) 0.093(3) -0.005(3) 0.043(2) -0.019(2)
C14 0.078(2) 0.064(3) 0.080(2) 0.008(2) 0.043(2) -0.004(2)
C15 0.0536(17) 0.061(2) 0.067(2) 0.0007(19) 0.0344(16) -0.0012(16)
C16 0.0507(17) 0.088(3) 0.081(3) -0.002(2) 0.0287(17) -0.007(2)
C17 0.065(3) 0.112(5) 0.158(6) -0.037(5) 0.043(3) 0.005(3)
C18 0.116(4) 0.179(7) 0.072(3) 0.007(4) 0.040(3) -0.076(5)
C19 0.060(2) 0.131(4) 0.055(2) -0.023(2) 0.0284(17) -0.022(2)
C20 0.092(4) 0.251(12) 0.164(7) -0.126(8) 0.052(4) -0.003(6)
C21 0.120(4) 0.237(12) 0.067(3) 0.019(5) 0.038(3) -0.050(6)
C22 0.076(3) 0.160(6) 0.079(3) -0.036(4) 0.025(2) -0.045(4)

loop_
_atom_type_symbol
_atom_type_description
_atom_type_scat_dispersion_real
_atom_type_scat_dispersion_imag
_atom_type_scat_source
C C 0.0181 0.0091 'International Tables Vol C Tables 4.2.6.8 and 6.1.1.4'
H H 0.0000 0.0000 'International Tables Vol C Tables 4.2.6.8 and 6.1.1.4'
N N 0.0311 0.0180 'International Tables Vol C Tables 4.2.6.8 and 6.1.1.4'
O O 0.0492 0.0322 'International Tables Vol C Tables 4.2.6.8 and 6.1.1.4'
Si Si 0.2541 0.3302 'International Tables Vol C Tables 4.2.6.8 and 6.1.1.4'

loop_
_geom_angle_atom_site_label_1
_geom_angle_atom_site_label_2
_geom_angle_atom_site_label_3
_geom_angle
O6 Si1 C18 109.7(2)
O6 Si1 C19 104.96(16)
C18 Si1 C19 111.4(3)
O6 Si1 C17 111.8(2)
C18 Si1 C17 106.0(4)
C19 Si1 C17 113.1(3)
C7 O2 C8 118.0(3)
O3 C6 C5 114.2(4)
C15 O4 C3 117.0(3)
C1 O6 Si1 126.0(2)
C7 N1 C5 121.1(3)
C7 N1 C2 124.3(3)
C5 N1 C2 114.2(3)
O6 C1 C2 111.4(3)
N1 C2 C1 114.0(3)
N1 C2 C3 102.2(3)
C1 C2 C3 113.6(3)
O4 C3 C4 107.5(3)
O4 C3 C2 110.0(3)
C4 C3 C2 104.5(3)
C5 C4 C3 105.9(3)
N1 C5 C4 101.8(3)
N1 C5 C6 111.4(3)
C4 C5 C6 113.3(3)
O1 C7 O2 124.2(3)
O1 C7 N1 124.8(4)
O2 C7 N1 111.0(3)
O2 C8 C9 110.4(3)
C10 C9 C14 119.2(3)
C10 C9 C8 119.4(4)
C14 C9 C8 121.5(4)
C9 C10 C11 120.6(4)
C12 C11 C10 120.7(5)
C11 C12 C13 119.3(4)
C14 C13 C12 120.0(4)
C13 C14 C9 120.3(4)
O5 C15 O4 123.4(3)
O5 C15 C16 124.7(4)
O4 C15 C16 111.9(3)
C22 C19 C21 107.6(5)
C22 C19 C20 110.5(6)
C21 C19 C20 108.1(7)
C22 C19 Si1 111.6(3)
C21 C19 Si1 109.2(5)
C20 C19 Si1 109.8(4)

loop_
_geom_bond_atom_site_label_1
_geom_bond_atom_site_label_2
_geom_bond_distance
Si1 O6 1.653(2)
Si1 C18 1.844(6)
Si1 C19 1.861(4)
Si1 C17 1.864(6)
O1 C7 1.216(5)
O2 C7 1.345(5)
O2 C8 1.443(4)
O3 C6 1.399(7)
C6 C5 1.537(5)
O4 C15 1.329(5)
O4 C3 1.457(4)
O5 C15 1.197(5)
O6 C1 1.421(4)
N1 C7 1.357(4)
N1 C5 1.472(4)
N1 C2 1.473(4)
C1 C2 1.516(5)
C2 C3 1.539(5)
C3 C4 1.513(6)
C4 C5 1.510(6)
C8 C9 1.519(5)
C9 C10 1.374(6)
C9 C14 1.387(6)
C10 C11 1.379(6)
C11 C12 1.374(7)
C12 C13 1.385(8)
C13 C14 1.385(6)
C15 C16 1.496(5)
C19 C22 1.526(6)
C19 C21 1.528(9)
C19 C20 1.534(10)
